data_4080779
loop_
_publ_author_name
'Dagorne, Samuel'
'Bellemin-Laponnaz, St\'ephane'
'Romain, Charles'

_publ_section_title
;
 Neutral and Cationic N-Heterocyclic Carbene Zirconium and Hafnium Benzyl
 Complexes: Highly Regioselective Oligomerization of 1-Hexene with a
 Preference for Trimer Formation
;
_journal_issue 9
_journal_name_full Organometallics
_journal_page_first 2736
_journal_paper_doi 10.1021/om400182d
_journal_volume 32
_journal_year 2013
_chemical_formula_moiety 'C35 H52 Cl2 Hf N2 O3'
_chemical_formula_sum 'C35 H52 Cl2 Hf N2 O3'
_chemical_formula_weight 798.18
_chemical_name_systematic
;
 ?
;
_space_group_IT_number 14
_symmetry_cell_setting monoclinic
_symmetry_space_group_name_Hall '-P 2ybc'
_symmetry_space_group_name_H-M 'P 1 21/c 1'
_atom_sites_solution_hydrogens geom
_atom_sites_solution_primary direct
_atom_sites_solution_secondary difmap
_audit_creation_method SHELXL-97
_cell_angle_alpha 90.00
_cell_angle_beta 113.1960(10)
_cell_angle_gamma 90.00
_cell_formula_units_Z 4
_cell_length_a 17.0049(7)
_cell_length_b 14.4330(6)
_cell_length_c 17.7271(7)
_cell_measurement_reflns_used 9866
_cell_measurement_temperature 173(2)
_cell_measurement_theta_max 31.01
_cell_measurement_theta_min 2.32
_cell_volume 3999.1(3)
_computing_cell_refinement 'Bruker SAINT'
_computing_data_collection 'Bruker APEX2'
_computing_data_reduction 'Bruker SAINT'
_computing_molecular_graphics 'Bruker SHELXTL'
_computing_publication_material 'Bruker SHELXTL'
_computing_structure_refinement 'SHELXL-97 (Sheldrick, 1997)'
_computing_structure_solution 'SHELXS-97 (Sheldrick, 2008)'
_diffrn_ambient_temperature 173(2)
_diffrn_measured_fraction_theta_full 0.996
_diffrn_measured_fraction_theta_max 0.996
_diffrn_measurement_device_type 'Bruker APEX-II CCD'
_diffrn_measurement_method '\f and \w scans'
_diffrn_radiation_monochromator graphite
_diffrn_radiation_source 'fine-focus sealed tube'
_diffrn_radiation_type MoK\a
_diffrn_radiation_wavelength 0.71073
_diffrn_reflns_av_R_equivalents 0.0223
_diffrn_reflns_av_sigmaI/netI 0.0258
_diffrn_reflns_limit_h_max 16
_diffrn_reflns_limit_h_min -24
_diffrn_reflns_limit_k_max 20
_diffrn_reflns_limit_k_min -20
_diffrn_reflns_limit_l_max 24
_diffrn_reflns_limit_l_min -25
_diffrn_reflns_number 37584
_diffrn_reflns_theta_full 31.02
_diffrn_reflns_theta_max 31.02
_diffrn_reflns_theta_min 1.88
_exptl_absorpt_coefficient_mu 2.773
_exptl_absorpt_correction_T_max 0.6070
_exptl_absorpt_correction_T_min 0.4034
_exptl_absorpt_correction_type multi-scan
_exptl_absorpt_process_details sadabs
_exptl_crystal_colour yellow
_exptl_crystal_density_diffrn 1.326
_exptl_crystal_density_method 'not measured'
_exptl_crystal_description block
_exptl_crystal_F_000 1624
_exptl_crystal_size_max 0.40
_exptl_crystal_size_mid 0.30
_exptl_crystal_size_min 0.20
_refine_diff_density_max 4.901
_refine_diff_density_min -2.594
_refine_diff_density_rms 0.235
_refine_ls_extinction_method none
_refine_ls_goodness_of_fit_ref 1.174
_refine_ls_hydrogen_treatment constr
_refine_ls_matrix_type full
_refine_ls_number_parameters 400
_refine_ls_number_reflns 12727
_refine_ls_number_restraints 0
_refine_ls_restrained_S_all 1.174
_refine_ls_R_factor_all 0.0809
_refine_ls_R_factor_gt 0.0586
_refine_ls_shift/su_max 0.001
_refine_ls_shift/su_mean 0.000
_refine_ls_structure_factor_coef Fsqd
_refine_ls_weighting_details 'calc w=1/[\s^2^(Fo^2^)+(0.0732P)^2^+32.0207P] where P=(Fo^2^+2Fc^2^)/3'
_refine_ls_weighting_scheme calc
_refine_ls_wR_factor_gt 0.1635
_refine_ls_wR_factor_ref 0.1859
_reflns_number_gt 9986
_reflns_number_total 12727
_reflns_threshold_expression I>2sigma(I)
_cod_data_source_file om400182d_si_002.cif
_cod_data_source_block rwcr100928
_cod_depositor_comments
;
The following automatic conversions were performed:

'_symmetry_cell_setting' value 'Monoclinic' changed to 'monoclinic'
according to /home/saulius/struct/CIF-dictionaries/cif_core.dic
dictionary named 'cif_core.dic' version 2.3.1 from 2005-06-27.

Automatic conversion script
Id: cif_fix_values 1891 2012-01-12 08:04:46Z andrius 
;
_cod_original_sg_symbol_H-M 'P 21/c'
_cod_database_code 4080779

loop_
_symmetry_equiv_pos_as_xyz
'x, y, z'
'-x, y+1/2, -z+1/2'
'-x, -y, -z'
'x, -y-1/2, z-1/2'

loop_
_atom_site_label
_atom_site_type_symbol
_atom_site_fract_x
_atom_site_fract_y
_atom_site_fract_z
_atom_site_U_iso_or_equiv
_atom_site_adp_type
_atom_site_occupancy
_atom_site_symmetry_multiplicity
_atom_site_calc_flag
_atom_site_refinement_flags
_atom_site_disorder_assembly
_atom_site_disorder_group
C1 C 0.4060(4) 0.6329(5) 0.5877(3) 0.0305(11) Uani 1 1 d . . .
C2 C 0.3261(4) 0.6792(5) 0.5564(4) 0.0346(13) Uani 1 1 d . . .
C3 C 0.2533(4) 0.6249(6) 0.5169(4) 0.0419(16) Uani 1 1 d . . .
H3 H 0.1990 0.6545 0.4965 0.050 Uiso 1 1 calc R . .
C4 C 0.2562(4) 0.5293(6) 0.5058(4) 0.0440(17) Uani 1 1 d . A .
C5 C 0.3355(4) 0.4876(5) 0.5321(4) 0.0374(14) Uani 1 1 d . . .
H5 H 0.3392 0.4233 0.5222 0.045 Uiso 1 1 calc R . .
C6 C 0.4106(4) 0.5378(4) 0.5730(3) 0.0299(11) Uani 1 1 d . . .
C7 C 0.3214(4) 0.7857(5) 0.5637(4) 0.0394(14) Uani 1 1 d . . .
C8 C 0.3586(6) 0.8157(7) 0.6542(5) 0.054(2) Uani 1 1 d . . .
H8A H 0.4197 0.8004 0.6790 0.081 Uiso 1 1 calc R . .
H8B H 0.3287 0.7832 0.6836 0.081 Uiso 1 1 calc R . .
H8C H 0.3513 0.8827 0.6577 0.081 Uiso 1 1 calc R . .
C9 C 0.3707(5) 0.8307(5) 0.5179(5) 0.0429(15) Uani 1 1 d . . .
H9A H 0.3451 0.8125 0.4600 0.064 Uiso 1 1 calc R . .
H9B H 0.4305 0.8102 0.5421 0.064 Uiso 1 1 calc R . .
H9C H 0.3683 0.8982 0.5223 0.064 Uiso 1 1 calc R . .
C10 C 0.2298(5) 0.8225(7) 0.5269(6) 0.057(2) Uani 1 1 d . . .
H10A H 0.2306 0.8902 0.5313 0.085 Uiso 1 1 calc R . .
H10B H 0.1973 0.7964 0.5568 0.085 Uiso 1 1 calc R . .
H10C H 0.2029 0.8045 0.4690 0.085 Uiso 1 1 calc R . .
C11 C 0.1734(5) 0.4732(7) 0.4679(5) 0.052(2) Uani 1 1 d . . .
C12 C 0.0938(16) 0.532(2) 0.4618(18) 0.107(5) Uani 0.50 1 d P A 1
H12A H 0.0886 0.5860 0.4265 0.160 Uiso 0.50 1 calc PR A 1
H12B H 0.1009 0.5531 0.5167 0.160 Uiso 0.50 1 calc PR A 1
H12C H 0.0420 0.4941 0.4383 0.160 Uiso 0.50 1 calc PR A 1
C13 C 0.1678(18) 0.436(3) 0.380(2) 0.107(5) Uani 0.50 1 d P A 1
H13A H 0.1233 0.3886 0.3596 0.160 Uiso 0.50 1 calc PR A 1
H13B H 0.2230 0.4096 0.3862 0.160 Uiso 0.50 1 calc PR A 1
H13C H 0.1538 0.4879 0.3412 0.160 Uiso 0.50 1 calc PR A 1
C14 C 0.1824(17) 0.382(2) 0.5158(19) 0.107(5) Uani 0.50 1 d P A 1
H14A H 0.1553 0.3317 0.4773 0.160 Uiso 0.50 1 calc PR A 1
H14B H 0.1544 0.3887 0.5544 0.160 Uiso 0.50 1 calc PR A 1
H14C H 0.2431 0.3682 0.5461 0.160 Uiso 0.50 1 calc PR A 1
C12B C 0.1342(17) 0.481(3) 0.381(2) 0.107(5) Uani 0.50 1 d P A 2
H12D H 0.1098 0.4208 0.3578 0.160 Uiso 0.50 1 calc PR A 2
H12E H 0.1770 0.4996 0.3602 0.160 Uiso 0.50 1 calc PR A 2
H12F H 0.0887 0.5274 0.3664 0.160 Uiso 0.50 1 calc PR A 2
C13B C 0.1976(17) 0.363(2) 0.4514(19) 0.107(5) Uani 0.50 1 d P A 2
H13D H 0.1522 0.3389 0.4017 0.160 Uiso 0.50 1 calc PR A 2
H13E H 0.2025 0.3245 0.4984 0.160 Uiso 0.50 1 calc PR A 2
H13F H 0.2520 0.3629 0.4445 0.160 Uiso 0.50 1 calc PR A 2
C14B C 0.1435(17) 0.454(3) 0.5341(18) 0.107(5) Uani 0.50 1 d P A 2
H14D H 0.1316 0.5125 0.5555 0.160 Uiso 0.50 1 calc PR A 2
H14E H 0.1879 0.4199 0.5784 0.160 Uiso 0.50 1 calc PR A 2
H14F H 0.0912 0.4166 0.5123 0.160 Uiso 0.50 1 calc PR A 2
C15 C 0.5681(4) 0.5224(4) 0.6535(3) 0.0285(10) Uani 1 1 d . . .
C16 C 0.4939(4) 0.3924(5) 0.5796(4) 0.0365(13) Uani 1 1 d . . .
H16A H 0.4727 0.3844 0.5194 0.044 Uiso 1 1 calc R . .
H16B H 0.4596 0.3531 0.6010 0.044 Uiso 1 1 calc R . .
C17 C 0.5883(5) 0.3691(4) 0.6208(4) 0.0348(13) Uani 1 1 d . . .
H17A H 0.5979 0.3149 0.6575 0.042 Uiso 1 1 calc R . .
H17B H 0.6128 0.3562 0.5797 0.042 Uiso 1 1 calc R . .
C18 C 0.7524(4) 0.5316(4) 0.7704(4) 0.0299(11) Uani 1 1 d . . .
C19 C 0.8405(4) 0.5296(5) 0.8211(4) 0.0340(12) Uani 1 1 d . . .
C20 C 0.8852(5) 0.4488(5) 0.8247(4) 0.0417(15) Uani 1 1 d . . .
H20 H 0.9440 0.4462 0.8605 0.050 Uiso 1 1 calc R . .
C21 C 0.8473(5) 0.3701(5) 0.7777(4) 0.0435(16) Uani 1 1 d . B .
C22 C 0.7621(5) 0.3769(5) 0.7252(4) 0.0380(13) Uani 1 1 d . . .
H22 H 0.7359 0.3258 0.6906 0.046 Uiso 1 1 calc R . .
C23 C 0.7137(4) 0.4552(4) 0.7210(4) 0.0293(11) Uani 1 1 d . . .
C24 C 0.8859(4) 0.6149(5) 0.8721(5) 0.0444(16) Uani 1 1 d . . .
C25 C 0.9832(5) 0.6023(7) 0.9120(6) 0.057(2) Uani 1 1 d . . .
H25A H 1.0096 0.6586 0.9425 0.086 Uiso 1 1 calc R . .
H25B H 1.0052 0.5910 0.8693 0.086 Uiso 1 1 calc R . .
H25C H 0.9971 0.5495 0.9497 0.086 Uiso 1 1 calc R . .
C26 C 0.8698(6) 0.7019(7) 0.8170(7) 0.072(3) Uani 1 1 d . . .
H26A H 0.8095 0.7200 0.7981 0.108 Uiso 1 1 calc R . .
H26B H 0.8836 0.6880 0.7695 0.108 Uiso 1 1 calc R . .
H26C H 0.9060 0.7528 0.8485 0.108 Uiso 1 1 calc R . .
C27 C 0.8534(6) 0.6327(8) 0.9396(6) 0.067(3) Uani 1 1 d . . .
H27A H 0.8635 0.5777 0.9746 0.100 Uiso 1 1 calc R . .
H27B H 0.7920 0.6462 0.9149 0.100 Uiso 1 1 calc R . .
H27C H 0.8839 0.6857 0.9728 0.100 Uiso 1 1 calc R . .
C28 C 0.8989(7) 0.2808(7) 0.7843(6) 0.064(3) Uani 1 1 d . . .
C29 C 0.8715(18) 0.2265(18) 0.7064(18) 0.083(4) Uani 0.50 1 d P B 1
H29A H 0.8608 0.2687 0.6602 0.124 Uiso 0.50 1 calc PR B 1
H29B H 0.8190 0.1922 0.6984 0.124 Uiso 0.50 1 calc PR B 1
H29C H 0.9168 0.1827 0.7096 0.124 Uiso 0.50 1 calc PR B 1
C30 C 1.0018(17) 0.3121(16) 0.8028(16) 0.083(4) Uani 0.50 1 d P B 1
H30A H 1.0358 0.2564 0.8054 0.124 Uiso 0.50 1 calc PR B 1
H30B H 1.0264 0.3454 0.8551 0.124 Uiso 0.50 1 calc PR B 1
H30C H 1.0023 0.3524 0.7584 0.124 Uiso 0.50 1 calc PR B 1
C31 C 0.9069(18) 0.2299(18) 0.8574(17) 0.083(4) Uani 0.50 1 d P B 1
H31A H 0.8504 0.2080 0.8520 0.124 Uiso 0.50 1 calc PR B 1
H31B H 0.9308 0.2706 0.9053 0.124 Uiso 0.50 1 calc PR B 1
H31C H 0.9449 0.1767 0.8643 0.124 Uiso 0.50 1 calc PR B 1
C29B C 0.8267(17) 0.1914(16) 0.7801(16) 0.083(4) Uani 0.50 1 d P B 2
H29D H 0.7848 0.1843 0.7235 0.124 Uiso 0.50 1 calc PR B 2
H29E H 0.7970 0.2069 0.8159 0.124 Uiso 0.50 1 calc PR B 2
H29F H 0.8582 0.1332 0.7984 0.124 Uiso 0.50 1 calc PR B 2
C30B C 0.9104(18) 0.2632(18) 0.7149(17) 0.083(4) Uani 0.50 1 d P B 2
H30D H 0.9317 0.1999 0.7166 0.124 Uiso 0.50 1 calc PR B 2
H30E H 0.9521 0.3071 0.7098 0.124 Uiso 0.50 1 calc PR B 2
H30F H 0.8558 0.2700 0.6676 0.124 Uiso 0.50 1 calc PR B 2
C31B C 0.9575(18) 0.2599(18) 0.8680(16) 0.083(4) Uani 0.50 1 d P B 2
H31D H 0.9631 0.1925 0.8754 0.124 Uiso 0.50 1 calc PR B 2
H31E H 0.9351 0.2860 0.9066 0.124 Uiso 0.50 1 calc PR B 2
H31F H 1.0137 0.2869 0.8784 0.124 Uiso 0.50 1 calc PR B 2
C32 C 0.4661(5) 0.5776(7) 0.7852(5) 0.052(2) Uani 1 1 d . . .
H32A H 0.4507 0.5272 0.7441 0.062 Uiso 1 1 calc R . .
H32B H 0.4225 0.6272 0.7653 0.062 Uiso 1 1 calc R . .
C33 C 0.4728(7) 0.5416(8) 0.8672(5) 0.063(2) Uani 1 1 d . . .
H33A H 0.4183 0.5505 0.8741 0.076 Uiso 1 1 calc R . .
H33B H 0.4875 0.4749 0.8731 0.076 Uiso 1 1 calc R . .
C34 C 0.5429(6) 0.5981(7) 0.9284(5) 0.059(2) Uani 1 1 d . . .
H34A H 0.5696 0.5648 0.9813 0.071 Uiso 1 1 calc R . .
H34B H 0.5210 0.6585 0.9381 0.071 Uiso 1 1 calc R . .
C35 C 0.6054(5) 0.6108(6) 0.8885(4) 0.0481(17) Uani 1 1 d . . .
H35A H 0.6380 0.6691 0.9068 0.058 Uiso 1 1 calc R . .
H35B H 0.6461 0.5583 0.9014 0.058 Uiso 1 1 calc R . .
N1 N 0.4909(3) 0.4906(4) 0.6016(3) 0.0295(9) Uani 1 1 d . . .
N2 N 0.6256(3) 0.4537(3) 0.6678(3) 0.0287(9) Uani 1 1 d . . .
O1 O 0.4771(3) 0.6804(3) 0.6319(3) 0.0316(9) Uani 1 1 d . . .
O2 O 0.7052(3) 0.6072(3) 0.7687(3) 0.0325(9) Uani 1 1 d . . .
O3 O 0.5516(3) 0.6139(3) 0.8006(3) 0.0331(9) Uani 1 1 d . . .
Cl1 Cl 0.61532(12) 0.81555(11) 0.78573(11) 0.0422(4) Uani 1 1 d . . .
Cl2 Cl 0.64554(13) 0.73254(14) 0.60494(11) 0.0474(4) Uani 1 1 d . . .
Hf1 Hf 0.597704(14) 0.672339(16) 0.706380(14) 0.02616(8) Uani 1 1 d . . .

loop_
_atom_site_aniso_label
_atom_site_aniso_U_11
_atom_site_aniso_U_22
_atom_site_aniso_U_33
_atom_site_aniso_U_23
_atom_site_aniso_U_13
_atom_site_aniso_U_12
C1 0.027(2) 0.042(3) 0.021(2) -0.003(2) 0.007(2) -0.007(2)
C2 0.025(3) 0.056(4) 0.024(3) -0.001(2) 0.010(2) -0.002(2)
C3 0.026(3) 0.069(5) 0.030(3) 0.002(3) 0.010(2) -0.006(3)
C4 0.033(3) 0.066(5) 0.030(3) 0.000(3) 0.010(2) -0.021(3)
C5 0.035(3) 0.048(4) 0.028(3) -0.004(3) 0.012(2) -0.018(3)
C6 0.029(3) 0.042(3) 0.019(2) -0.003(2) 0.010(2) -0.010(2)
C7 0.031(3) 0.053(4) 0.034(3) -0.002(3) 0.011(2) 0.007(3)
C8 0.050(4) 0.073(6) 0.038(4) -0.013(4) 0.016(3) 0.016(4)
C9 0.045(4) 0.039(4) 0.046(4) 0.000(3) 0.019(3) 0.007(3)
C10 0.037(4) 0.071(6) 0.058(5) -0.004(4) 0.014(4) 0.010(4)
C11 0.034(3) 0.076(6) 0.041(4) -0.002(4) 0.010(3) -0.025(4)
C12 0.071(8) 0.139(13) 0.091(7) -0.013(8) 0.011(6) -0.069(8)
C13 0.071(8) 0.139(13) 0.091(7) -0.013(8) 0.011(6) -0.069(8)
C14 0.071(8) 0.139(13) 0.091(7) -0.013(8) 0.011(6) -0.069(8)
C12B 0.071(8) 0.139(13) 0.091(7) -0.013(8) 0.011(6) -0.069(8)
C13B 0.071(8) 0.139(13) 0.091(7) -0.013(8) 0.011(6) -0.069(8)
C14B 0.071(8) 0.139(13) 0.091(7) -0.013(8) 0.011(6) -0.069(8)
C15 0.031(3) 0.032(3) 0.023(2) -0.001(2) 0.012(2) -0.005(2)
C16 0.045(3) 0.033(3) 0.035(3) -0.010(2) 0.019(3) -0.014(3)
C17 0.052(4) 0.025(3) 0.027(3) -0.004(2) 0.015(3) -0.004(2)
C18 0.026(2) 0.035(3) 0.028(3) 0.002(2) 0.011(2) 0.000(2)
C19 0.029(3) 0.036(3) 0.036(3) 0.003(2) 0.011(2) 0.001(2)
C20 0.038(3) 0.048(4) 0.038(3) 0.006(3) 0.013(3) 0.012(3)
C21 0.053(4) 0.044(4) 0.034(3) 0.005(3) 0.018(3) 0.019(3)
C22 0.047(4) 0.036(3) 0.033(3) -0.001(2) 0.019(3) 0.003(3)
C23 0.036(3) 0.030(3) 0.027(2) 0.001(2) 0.017(2) -0.002(2)
C24 0.027(3) 0.044(4) 0.053(4) -0.001(3) 0.005(3) -0.003(3)
C25 0.029(3) 0.061(5) 0.066(5) -0.001(4) 0.001(3) -0.002(3)
C26 0.048(5) 0.048(5) 0.085(7) 0.016(5) -0.010(5) -0.016(4)
C27 0.046(4) 0.077(6) 0.066(6) -0.037(5) 0.011(4) -0.007(4)
C28 0.085(7) 0.055(5) 0.049(5) 0.001(4) 0.023(5) 0.037(5)
C29 0.091(8) 0.072(7) 0.080(6) 0.004(5) 0.028(7) 0.045(6)
C30 0.091(8) 0.072(7) 0.080(6) 0.004(5) 0.028(7) 0.045(6)
C31 0.091(8) 0.072(7) 0.080(6) 0.004(5) 0.028(7) 0.045(6)
C29B 0.091(8) 0.072(7) 0.080(6) 0.004(5) 0.028(7) 0.045(6)
C30B 0.091(8) 0.072(7) 0.080(6) 0.004(5) 0.028(7) 0.045(6)
C31B 0.091(8) 0.072(7) 0.080(6) 0.004(5) 0.028(7) 0.045(6)
C32 0.039(4) 0.076(6) 0.040(4) 0.006(4) 0.016(3) -0.017(4)
C33 0.069(6) 0.082(7) 0.049(5) 0.003(4) 0.034(4) -0.022(5)
C34 0.074(6) 0.074(6) 0.032(4) -0.004(4) 0.024(4) -0.008(5)
C35 0.049(4) 0.057(5) 0.031(3) 0.002(3) 0.008(3) -0.011(3)
N1 0.033(2) 0.031(2) 0.025(2) -0.0045(18) 0.0115(18) -0.0098(19)
N2 0.035(2) 0.028(2) 0.026(2) -0.0049(17) 0.0149(19) -0.0063(18)
O1 0.0279(19) 0.036(2) 0.029(2) -0.0056(16) 0.0083(16) -0.0027(16)
O2 0.0268(19) 0.030(2) 0.037(2) -0.0058(17) 0.0087(17) -0.0015(16)
O3 0.036(2) 0.039(2) 0.0261(19) -0.0043(17) 0.0140(17) -0.0095(18)
Cl1 0.0497(9) 0.0341(7) 0.0423(8) -0.0119(6) 0.0175(7) -0.0034(6)
Cl2 0.0533(10) 0.0549(10) 0.0386(8) -0.0036(7) 0.0231(7) -0.0147(8)
Hf1 0.02477(12) 0.02670(12) 0.02588(12) -0.00332(8) 0.00877(9) -0.00263(8)

loop_
_atom_type_symbol
_atom_type_description
_atom_type_scat_dispersion_real
_atom_type_scat_dispersion_imag
_atom_type_scat_source
C C 0.0033 0.0016 'International Tables Vol C Tables 4.2.6.8 and 6.1.1.4'
H H 0.0000 0.0000 'International Tables Vol C Tables 4.2.6.8 and 6.1.1.4'
N N 0.0061 0.0033 'International Tables Vol C Tables 4.2.6.8 and 6.1.1.4'
O O 0.0106 0.0060 'International Tables Vol C Tables 4.2.6.8 and 6.1.1.4'
Cl Cl 0.1484 0.1585 'International Tables Vol C Tables 4.2.6.8 and 6.1.1.4'
Hf Hf -0.5830 6.1852 'International Tables Vol C Tables 4.2.6.8 and 6.1.1.4'

loop_
_geom_angle_atom_site_label_1
_geom_angle_atom_site_label_2
_geom_angle_atom_site_label_3
_geom_angle
O1 C1 C6 120.3(6)
O1 C1 C2 119.5(6)
C6 C1 C2 120.2(5)
C3 C2 C1 117.0(7)
C3 C2 C7 122.4(6)
C1 C2 C7 120.6(6)
C4 C3 C2 123.4(7)
C4 C3 H3 118.3
C2 C3 H3 118.3
C5 C4 C3 117.9(6)
C5 C4 C11 121.6(8)
C3 C4 C11 120.4(7)
C4 C5 C6 121.3(7)
C4 C5 H5 119.3
C6 C5 H5 119.3
C5 C6 C1 119.8(6)
C5 C6 N1 119.1(6)
C1 C6 N1 121.0(5)
C9 C7 C10 107.9(7)
C9 C7 C8 110.4(7)
C10 C7 C8 106.3(6)
C9 C7 C2 108.7(5)
C10 C7 C2 112.8(6)
C8 C7 C2 110.7(6)
C7 C8 H8A 109.5
C7 C8 H8B 109.5
H8A C8 H8B 109.5
C7 C8 H8C 109.5
H8A C8 H8C 109.5
H8B C8 H8C 109.5
C7 C9 H9A 109.5
C7 C9 H9B 109.5
H9A C9 H9B 109.5
C7 C9 H9C 109.5
H9A C9 H9C 109.5
H9B C9 H9C 109.5
C7 C10 H10A 109.5
C7 C10 H10B 109.5
H10A C10 H10B 109.5
C7 C10 H10C 109.5
H10A C10 H10C 109.5
H10B C10 H10C 109.5
C12B C11 C14B 135.4(16)
C12B C11 C4 113.2(12)
C14B C11 C4 107.2(10)
C12B C11 C14 124.5(19)
C14B C11 C14 52.5(17)
C4 C11 C14 109.6(10)
C12B C11 C12 81.8(19)
C14B C11 C12 66.3(18)
C4 C11 C12 111.3(11)
C14 C11 C12 113.4(17)
C14B C11 C13 142.8(15)
C4 C11 C13 107.0(10)
C14 C11 C13 101.8(19)
C12 C11 C13 113.1(17)
C12B C11 C13B 85.9(19)
C14B C11 C13B 98.3(19)
C4 C11 C13B 109.1(10)
C14 C11 C13B 46.9(16)
C12 C11 C13B 139.4(12)
C13 C11 C13B 56.5(17)
C11 C12 H12A 109.5
C11 C12 H12B 109.5
C11 C12 H12C 109.5
C11 C13 H13A 109.5
C11 C13 H13B 109.5
C11 C13 H13C 109.5
C11 C14 H14A 109.5
C11 C14 H14B 109.5
C11 C14 H14C 109.5
C11 C12B H12D 109.5
C11 C12B H12E 109.5
H12D C12B H12E 109.5
C11 C12B H12F 109.5
H12D C12B H12F 109.5
H12E C12B H12F 109.5
C11 C13B H13D 109.5
C11 C13B H13E 109.5
H13D C13B H13E 109.5
C11 C13B H13F 109.5
H13D C13B H13F 109.5
H13E C13B H13F 109.5
C11 C14B H14D 109.5
C11 C14B H14E 109.5
H14D C14B H14E 109.5
C11 C14B H14F 109.5
H14D C14B H14F 109.5
H14E C14B H14F 109.5
N2 C15 N1 108.4(5)
N2 C15 Hf1 125.7(4)
N1 C15 Hf1 125.9(4)
N1 C16 C17 103.0(5)
N1 C16 H16A 111.2
C17 C16 H16A 111.2
N1 C16 H16B 111.2
C17 C16 H16B 111.2
H16A C16 H16B 109.1
N2 C17 C16 103.1(5)
N2 C17 H17A 111.1
C16 C17 H17A 111.1
N2 C17 H17B 111.1
C16 C17 H17B 111.1
H17A C17 H17B 109.1
O2 C18 C23 119.6(5)
O2 C18 C19 120.3(6)
C23 C18 C19 120.1(6)
C20 C19 C18 118.3(6)
C20 C19 C24 120.5(6)
C18 C19 C24 121.2(6)
C19 C20 C21 122.7(6)
C19 C20 H20 118.7
C21 C20 H20 118.7
C22 C21 C20 117.1(6)
C22 C21 C28 121.7(8)
C20 C21 C28 121.2(7)
C23 C22 C21 122.5(7)
C23 C22 H22 118.7
C21 C22 H22 118.7
C22 C23 C18 119.1(6)
C22 C23 N2 118.2(6)
C18 C23 N2 122.6(5)
C27 C24 C25 108.4(7)
C27 C24 C19 110.0(6)
C25 C24 C19 112.1(7)
C27 C24 C26 109.3(9)
C25 C24 C26 106.1(7)
C19 C24 C26 110.8(7)
C24 C25 H25A 109.5
C24 C25 H25B 109.5
H25A C25 H25B 109.5
C24 C25 H25C 109.5
H25A C25 H25C 109.5
H25B C25 H25C 109.5
C24 C26 H26A 109.5
C24 C26 H26B 109.5
H26A C26 H26B 109.5
C24 C26 H26C 109.5
H26A C26 H26C 109.5
H26B C26 H26C 109.5
C24 C27 H27A 109.5
C24 C27 H27B 109.5
H27A C27 H27B 109.5
C24 C27 H27C 109.5
H27A C27 H27C 109.5
H27B C27 H27C 109.5
C30B C28 C31 136.6(15)
C30B C28 C31B 127.3(16)
C31 C28 C29 116.4(18)
C31B C28 C29 132.2(14)
C30B C28 C21 112.0(12)
C31 C28 C21 110.0(11)
C31B C28 C21 113.0(11)
C29 C28 C21 114.2(11)
C30B C28 C30 73.6(16)
C31 C28 C30 103.5(16)
C31B C28 C30 67.8(16)
C29 C28 C30 103.8(16)
C21 C28 C30 107.7(10)
C30B C28 C29B 100.0(17)
C31 C28 C29B 59.0(15)
C31B C28 C29B 94.4(17)
C29 C28 C29B 67.5(16)
C21 C28 C29B 104.1(9)
C30 C28 C29B 147.6(11)
C28 C29 H29A 109.5
C28 C29 H29B 109.5
C28 C29 H29C 109.5
C28 C30 H30A 109.5
C28 C30 H30B 109.5
C28 C30 H30C 109.5
C28 C31 H31A 109.5
C28 C31 H31B 109.5
C28 C31 H31C 109.5
C28 C29B H29D 109.5
C28 C29B H29E 109.5
H29D C29B H29E 109.5
C28 C29B H29F 109.5
H29D C29B H29F 109.5
H29E C29B H29F 109.5
C28 C30B H30D 109.5
C28 C30B H30E 109.5
H30D C30B H30E 109.5
C28 C30B H30F 109.5
H30D C30B H30F 109.5
H30E C30B H30F 109.5
C28 C31B H31D 109.5
C28 C31B H31E 109.5
H31D C31B H31E 109.5
C28 C31B H31F 109.5
H31D C31B H31F 109.5
H31E C31B H31F 109.5
O3 C32 C33 104.6(6)
O3 C32 H32A 110.8
C33 C32 H32A 110.8
O3 C32 H32B 110.8
C33 C32 H32B 110.8
H32A C32 H32B 108.9
C34 C33 C32 104.3(7)
C34 C33 H33A 110.9
C32 C33 H33A 110.9
C34 C33 H33B 110.9
C32 C33 H33B 110.9
H33A C33 H33B 108.9
C33 C34 C35 103.6(7)
C33 C34 H34A 111.0
C35 C34 H34A 111.0
C33 C34 H34B 111.0
C35 C34 H34B 111.0
H34A C34 H34B 109.0
O3 C35 C34 104.1(6)
O3 C35 H35A 110.9
C34 C35 H35A 110.9
O3 C35 H35B 110.9
C34 C35 H35B 110.9
H35A C35 H35B 109.0
C15 N1 C6 128.0(5)
C15 N1 C16 112.4(5)
C6 N1 C16 119.5(5)
C15 N2 C23 127.7(5)
C15 N2 C17 112.7(5)
C23 N2 C17 119.6(5)
C1 O1 Hf1 145.8(4)
C18 O2 Hf1 144.6(4)
C35 O3 C32 110.2(5)
C35 O3 Hf1 122.9(4)
C32 O3 Hf1 126.9(4)
O1 Hf1 O2 154.70(18)
O1 Hf1 O3 86.83(18)
O2 Hf1 O3 85.58(18)
O1 Hf1 C15 77.37(19)
O2 Hf1 C15 77.72(19)
O3 Hf1 C15 82.46(18)
O1 Hf1 Cl2 92.70(14)
O2 Hf1 Cl2 94.56(15)
O3 Hf1 Cl2 179.15(12)
C15 Hf1 Cl2 96.75(14)
O1 Hf1 Cl1 101.29(13)
O2 Hf1 Cl1 101.82(13)
O3 Hf1 Cl1 83.70(12)
C15 Hf1 Cl1 166.15(14)
Cl2 Hf1 Cl1 97.09(7)

loop_
_geom_bond_atom_site_label_1
_geom_bond_atom_site_label_2
_geom_bond_distance
C1 O1 1.342(7)
C1 C6 1.404(9)
C1 C2 1.418(9)
C2 C3 1.398(9)
C2 C7 1.547(10)
C3 C4 1.397(12)
C3 H3 0.9500
C4 C5 1.380(11)
C4 C11 1.531(9)
C5 C6 1.397(8)
C5 H5 0.9500
C6 N1 1.430(8)
C7 C9 1.523(11)
C7 C10 1.527(10)
C7 C8 1.537(10)
C8 H8A 0.9800
C8 H8B 0.9800
C8 H8C 0.9800
C9 H9A 0.9800
C9 H9B 0.9800
C9 H9C 0.9800
C10 H10A 0.9800
C10 H10B 0.9800
C10 H10C 0.9800
C11 C12B 1.42(3)
C11 C14B 1.48(3)
C11 C14 1.54(3)
C11 C12 1.57(3)
C11 C13 1.61(4)
C11 C13B 1.69(4)
C12 H12A 0.9800
C12 H12B 0.9800
C12 H12C 0.9800
C13 H13A 0.9800
C13 H13B 0.9800
C13 H13C 0.9800
C14 H14A 0.9800
C14 H14B 0.9800
C14 H14C 0.9800
C12B H12D 0.9800
C12B H12E 0.9800
C12B H12F 0.9800
C13B H13D 0.9800
C13B H13E 0.9800
C13B H13F 0.9800
C14B H14D 0.9800
C14B H14E 0.9800
C14B H14F 0.9800
C15 N2 1.344(8)
C15 N1 1.352(7)
C15 Hf1 2.333(6)
C16 N1 1.476(8)
C16 C17 1.516(10)
C16 H16A 0.9900
C16 H16B 0.9900
C17 N2 1.473(7)
C17 H17A 0.9900
C17 H17B 0.9900
C18 O2 1.347(7)
C18 C23 1.401(8)
C18 C19 1.411(8)
C19 C20 1.380(9)
C19 C24 1.542(10)
C20 C21 1.406(11)
C20 H20 0.9500
C21 C22 1.383(10)
C21 C28 1.536(11)
C22 C23 1.383(9)
C22 H22 0.9500
C23 N2 1.422(8)
C24 C27 1.525(13)
C24 C25 1.533(10)
C24 C26 1.547(12)
C25 H25A 0.9800
C25 H25B 0.9800
C25 H25C 0.9800
C26 H26A 0.9800
C26 H26B 0.9800
C26 H26C 0.9800
C27 H27A 0.9800
C27 H27B 0.9800
C27 H27C 0.9800
C28 C30B 1.34(3)
C28 C31 1.45(3)
C28 C31B 1.46(3)
C28 C29 1.49(3)
C28 C30 1.71(3)
C28 C29B 1.76(3)
C29 H29A 0.9800
C29 H29B 0.9800
C29 H29C 0.9800
C30 H30A 0.9800
C30 H30B 0.9800
C30 H30C 0.9800
C31 H31A 0.9800
C31 H31B 0.9800
C31 H31C 0.9800
C29B H29D 0.9800
C29B H29E 0.9800
C29B H29F 0.9800
C30B H30D 0.9800
C30B H30E 0.9800
C30B H30F 0.9800
C31B H31D 0.9800
C31B H31E 0.9800
C31B H31F 0.9800
C32 O3 1.467(8)
C32 C33 1.505(11)
C32 H32A 0.9900
C32 H32B 0.9900
C33 C34 1.498(13)
C33 H33A 0.9900
C33 H33B 0.9900
C34 C35 1.503(12)
C34 H34A 0.9900
C34 H34B 0.9900
C35 O3 1.464(8)
C35 H35A 0.9900
C35 H35B 0.9900
O1 Hf1 1.956(4)
O2 Hf1 1.963(4)
O3 Hf1 2.268(4)
Cl1 Hf1 2.4513(16)
Cl2 Hf1 2.4089(17)

loop_
_geom_torsion_atom_site_label_1
_geom_torsion_atom_site_label_2
_geom_torsion_atom_site_label_3
_geom_torsion_atom_site_label_4
_geom_torsion
O1 C1 C2 C3 -174.6(5)
C6 C1 C2 C3 4.9(9)
O1 C1 C2 C7 7.4(9)
C6 C1 C2 C7 -173.1(6)
C1 C2 C3 C4 -1.3(10)
C7 C2 C3 C4 176.6(6)
C2 C3 C4 C5 -3.0(10)
C2 C3 C4 C11 175.2(6)
C3 C4 C5 C6 3.8(10)
C11 C4 C5 C6 -174.4(6)
C4 C5 C6 C1 -0.3(9)
C4 C5 C6 N1 177.7(6)
O1 C1 C6 C5 175.3(5)
C2 C1 C6 C5 -4.2(8)
O1 C1 C6 N1 -2.6(8)
C2 C1 C6 N1 177.8(5)
C3 C2 C7 C9 -117.1(7)
C1 C2 C7 C9 60.7(8)
C3 C2 C7 C10 2.5(9)
C1 C2 C7 C10 -179.7(6)
C3 C2 C7 C8 121.4(7)
C1 C2 C7 C8 -60.8(8)
C5 C4 C11 C12B -103(2)
C3 C4 C11 C12B 79(2)
C5 C4 C11 C14B 96.4(19)
C3 C4 C11 C14B -81.8(19)
C5 C4 C11 C14 40.9(18)
C3 C4 C11 C14 -137.3(17)
C5 C4 C11 C12 167.2(13)
C3 C4 C11 C12 -11.0(15)
C5 C4 C11 C13 -68.8(17)
C3 C4 C11 C13 113.0(17)
C5 C4 C11 C13B -9.1(15)
C3 C4 C11 C13B 172.7(13)
N1 C16 C17 N2 5.6(6)
O2 C18 C19 C20 176.1(6)
C23 C18 C19 C20 -4.5(9)
O2 C18 C19 C24 -3.2(9)
C23 C18 C19 C24 176.2(6)
C18 C19 C20 C21 2.5(11)
C24 C19 C20 C21 -178.1(7)
C19 C20 C21 C22 1.3(11)
C19 C20 C21 C28 -179.2(7)
C20 C21 C22 C23 -3.3(11)
C28 C21 C22 C23 177.2(7)
C21 C22 C23 C18 1.4(10)
C21 C22 C23 N2 -177.0(6)
O2 C18 C23 C22 -178.0(6)
C19 C18 C23 C22 2.6(9)
O2 C18 C23 N2 0.3(9)
C19 C18 C23 N2 -179.1(5)
C20 C19 C24 C27 -111.4(8)
C18 C19 C24 C27 67.9(9)
C20 C19 C24 C25 9.3(10)
C18 C19 C24 C25 -171.3(7)
C20 C19 C24 C26 127.7(8)
C18 C19 C24 C26 -53.0(10)
C22 C21 C28 C30B 67.0(19)
C20 C21 C28 C30B -112.5(17)
C22 C21 C28 C31 -101.8(16)
C20 C21 C28 C31 78.7(17)
C22 C21 C28 C31B -141.2(16)
C20 C21 C28 C31B 39.3(19)
C22 C21 C28 C29 31.3(19)
C20 C21 C28 C29 -148.2(16)
C22 C21 C28 C30 146.0(11)
C20 C21 C28 C30 -33.5(13)
C22 C21 C28 C29B -40.1(12)
C20 C21 C28 C29B 140.4(11)
O3 C32 C33 C34 26.5(11)
C32 C33 C34 C35 -36.6(11)
C33 C34 C35 O3 32.4(10)
N2 C15 N1 C6 176.4(5)
Hf1 C15 N1 C6 -5.2(8)
N2 C15 N1 C16 1.5(7)
Hf1 C15 N1 C16 179.8(4)
C5 C6 N1 C15 -168.0(6)
C1 C6 N1 C15 10.0(9)
C5 C6 N1 C16 6.7(8)
C1 C6 N1 C16 -175.3(5)
C17 C16 N1 C15 -4.7(6)
C17 C16 N1 C6 179.9(5)
N1 C15 N2 C23 -177.4(5)
Hf1 C15 N2 C23 4.2(8)
N1 C15 N2 C17 2.6(7)
Hf1 C15 N2 C17 -175.7(4)
C22 C23 N2 C15 -178.5(6)
C18 C23 N2 C15 3.1(9)
C22 C23 N2 C17 1.4(8)
C18 C23 N2 C17 -176.9(5)
C16 C17 N2 C15 -5.4(6)
C16 C17 N2 C23 174.6(5)
C6 C1 O1 Hf1 -13.9(10)
C2 C1 O1 Hf1 165.7(5)
C23 C18 O2 Hf1 -17.3(10)
C19 C18 O2 Hf1 162.1(5)
C34 C35 O3 C32 -16.4(9)
C34 C35 O3 Hf1 161.8(5)
C33 C32 O3 C35 -6.2(10)
C33 C32 O3 Hf1 175.7(6)
C1 O1 Hf1 O2 4.4(10)
C1 O1 Hf1 O3 -68.3(7)
C1 O1 Hf1 C15 14.7(7)
C1 O1 Hf1 Cl2 111.0(7)
C1 O1 Hf1 Cl1 -151.2(7)
C18 O2 Hf1 O1 29.1(10)
C18 O2 Hf1 O3 102.1(7)
C18 O2 Hf1 C15 18.8(7)
C18 O2 Hf1 Cl2 -77.1(7)
C18 O2 Hf1 Cl1 -175.3(7)
C35 O3 Hf1 O1 -162.4(6)
C32 O3 Hf1 O1 15.4(6)
C35 O3 Hf1 O2 41.7(5)
C32 O3 Hf1 O2 -140.4(6)
C35 O3 Hf1 C15 119.9(6)
C32 O3 Hf1 C15 -62.3(6)
C35 O3 Hf1 Cl1 -60.7(5)
C32 O3 Hf1 Cl1 117.1(6)
N2 C15 Hf1 O1 174.5(5)
N1 C15 Hf1 O1 -3.6(5)
N2 C15 Hf1 O2 -10.0(5)
N1 C15 Hf1 O2 171.9(5)
N2 C15 Hf1 O3 -97.1(5)
N1 C15 Hf1 O3 84.8(5)
N2 C15 Hf1 Cl2 83.2(5)
N1 C15 Hf1 Cl2 -94.9(5)
N2 C15 Hf1 Cl1 -99.6(7)
N1 C15 Hf1 Cl1 82.3(8)
